data_1527385
loop_
_publ_author_name
'Furberg, S.'
'Landmark, P.'

_publ_section_title
;
 The crystal structure of phosphorous acid
;
_journal_name_full 'Acta Chemica Scandinavica (1-27,1973-42,1988)'
_journal_page_first 1505
_journal_page_last 1511
_journal_volume 11
_journal_year 1957
_chemical_formula_sum 'H3 O3 P'
_chemical_name_systematic 'H3 P O3'
_space_group_IT_number 33
_symmetry_space_group_name_Hall 'P 2c -2n'
_symmetry_space_group_name_H-M 'P n a 21'
_cell_angle_alpha 90
_cell_angle_beta 90
_cell_angle_gamma 90
_cell_formula_units_Z 8
_cell_length_a 7.27
_cell_length_b 12.06
_cell_length_c 6.85
_cell_volume 600.582
_citation_journal_id_ASTM ACSAA4
_cod_data_source_file Furberg_ACSAA4_1957_1725.cif
_cod_data_source_block H3O3P1
_cod_original_formula_sum 'H3 O3 P1'
_cod_database_code 1527385

loop_
_symmetry_equiv_pos_as_xyz
x,y,z
-x,-y,z+1/2
-x+1/2,y+1/2,z+1/2
x+1/2,-y+1/2,z

loop_
_atom_site_label
_atom_site_type_symbol
_atom_site_fract_x
_atom_site_fract_y
_atom_site_fract_z
_atom_site_occupancy
_atom_site_U_iso_or_equiv
O5 O-2 0.075 0.369 0.241 1 0.0
O3 O-2 0.94 0.004 0.985 1 0.0
P1 P+3 0.002 0.1265 0.003 1 0.0
O2 O-2 0.91 0.209 0.874 1 0.0
P2 P+3 0.046 0.378 0.461 1 0.0
O6 O-2 0.909 0.459 0.518 1 0.0
O4 O-2 0.994 0.259 0.518 1 0.0
O1 O-2 0.208 0.116 0.951 1 0.0
